data_7701261
loop_
_publ_author_name
'Huang, Chao'
'Zhu, Kaifang'
'Zhang, Yingying'
'Lu, Guizhen'
'Shao, Zhichao'
'Gao, Kuan'
'Mi, Liwei'
'Hou, Hongwei'

_publ_section_title
;
 Surfactant-assisted assembly of nanoscale zinc coordination compounds to
 enhance tandem conversion reactions in water.
;
_journal_issue 42
_journal_name_full 'Dalton transactions (Cambridge, England : 2003)'
_journal_page_first 16008
_journal_page_last 16016
_journal_paper_doi 10.1039/c9dt03145f
_journal_volume 48
_journal_year 2019
_chemical_formula_moiety 'C10 H8 N20 O3 Zn3, O'
_chemical_formula_sum 'C10 H10 N20 O4 Zn3'
_chemical_formula_weight 670.49
_space_group_crystal_system monoclinic
_space_group_IT_number 15
_space_group_name_Hall '-C 2yc'
_space_group_name_H-M_alt 'C 1 2/c 1'
_symmetry_space_group_name_Hall '-C 2yc'
_symmetry_space_group_name_H-M 'C 1 2/c 1'
_atom_sites_solution_hydrogens mixed
_atom_sites_solution_primary direct
_audit_creation_date 2019-08-25
_audit_creation_method
;
Olex2 1.2-beta
(compiled 2017.03.28 svn.r3405 for OlexSys, GUI svn.r5337)
;
_audit_update_record
;
2019-08-26 deposited with the CCDC.    2019-09-27 downloaded from the CCDC.
;
_cell_angle_alpha 90
_cell_angle_beta 117.33(3)
_cell_angle_gamma 90
_cell_formula_units_Z 8
_cell_length_a 20.348(4)
_cell_length_b 12.590(3)
_cell_length_c 19.354(4)
_cell_measurement_reflns_used 5893
_cell_measurement_temperature 293(2)
_cell_measurement_theta_max 27.8724
_cell_measurement_theta_min 2.0072
_cell_volume 4405(2)
_computing_data_collection 'Rigaku Saturn 724 CCD'
_computing_molecular_graphics 'Olex2 (Dolomanov et al., 2009)'
_computing_publication_material 'SHELXL(Sheldrick, 2018)'
_computing_structure_refinement 'ShelXL (Sheldrick, 2015)'
_computing_structure_solution 'SIR2004 (Burla et al., 2007)'
_diffrn_ambient_temperature 293(2)
_diffrn_measured_fraction_theta_full 0.999
_diffrn_measured_fraction_theta_max 0.999
_diffrn_measurement_device_type 'Bruker P4'
_diffrn_measurement_method '\w scans'
_diffrn_radiation_monochromator graphite
_diffrn_radiation_type MoK\a
_diffrn_radiation_wavelength 0.71073
_diffrn_reflns_av_R_equivalents 0.0452
_diffrn_reflns_av_unetI/netI 0.0416
_diffrn_reflns_Laue_measured_fraction_full 0.999
_diffrn_reflns_Laue_measured_fraction_max 0.999
_diffrn_reflns_limit_h_max 24
_diffrn_reflns_limit_h_min -24
_diffrn_reflns_limit_k_max 15
_diffrn_reflns_limit_k_min -15
_diffrn_reflns_limit_l_max 23
_diffrn_reflns_limit_l_min -23
_diffrn_reflns_number 16809
_diffrn_reflns_point_group_measured_fraction_full 0.999
_diffrn_reflns_point_group_measured_fraction_max 0.999
_diffrn_reflns_theta_full 25.242
_diffrn_reflns_theta_max 25.498
_diffrn_reflns_theta_min 1.971
_exptl_absorpt_coefficient_mu 3.310
_exptl_absorpt_correction_T_max 0.6195
_exptl_absorpt_correction_T_min 0.5574
_exptl_absorpt_correction_type numerical
_exptl_absorpt_process_details 'CrystalClear (Rigaku/MSC Inc., 2006)'
_exptl_crystal_colour colorless
_exptl_crystal_density_diffrn 2.022
_exptl_crystal_density_method 'not measured'
_exptl_crystal_description block
_exptl_crystal_F_000 2656
_exptl_crystal_size_max 0.2
_exptl_crystal_size_mid 0.17
_exptl_crystal_size_min 0.16
_refine_diff_density_max 0.390
_refine_diff_density_min -0.558
_refine_diff_density_rms 0.083
_refine_ls_extinction_method none
_refine_ls_goodness_of_fit_ref 1.138
_refine_ls_hydrogen_treatment mixed
_refine_ls_matrix_type full
_refine_ls_number_parameters 360
_refine_ls_number_reflns 4106
_refine_ls_number_restraints 6
_refine_ls_restrained_S_all 1.138
_refine_ls_R_factor_all 0.0597
_refine_ls_R_factor_gt 0.0495
_refine_ls_shift/su_max 0.000
_refine_ls_shift/su_mean 0.000
_refine_ls_structure_factor_coef Fsqd
_refine_ls_weighting_details 'w=1/[\s^2^(Fo^2^)+(0.0341P)^2^+8.7979P] where P=(Fo^2^+2Fc^2^)/3'
_refine_ls_weighting_scheme calc
_refine_ls_wR_factor_gt 0.0912
_refine_ls_wR_factor_ref 0.0964
_reflns_Friedel_coverage 0.000
_reflns_number_gt 3590
_reflns_number_total 4106
_reflns_threshold_expression 'I > 2\s(I)'
_cod_data_source_file c9dt03145f2.cif
_cod_data_source_block a
_cod_depositor_comments
;
The following automatic conversions were performed:

'_exptl_absorpt_correction_type' value 'Numerical' changed to
'numerical' according to
/home/data/users/saulius/crontab/automatic-downloads/rss-feeds/RSC/lib/dictionaries/cif_core.dic
dictionary named 'cif_core.dic' version 2.4.2 from 2011-04-26.

Automatic conversion script
Id: cif_fix_values 4973 2017-02-22 13:04:09Z antanas 

 Adding full bibliography for 7701260--7701261.cif.
;
_cod_original_cell_volume 4404.6(19)
_cod_database_code 7701261
_shelx_shelxl_version_number 2018/3
_shelx_space_group_comment
;
The symmetry employed for this shelxl refinement is uniquely defined
by the following loop, which should always be used as a source of
symmetry information in preference to the above space-group names.
They are only intended as comments.
;
_shelx_estimated_absorpt_t_max 0.619
_shelx_estimated_absorpt_t_min 0.557
_olex2_refinement_description
;
1. Fixed Uiso
 At 1.2 times of:
  All C(H) groups
 At 1.5 times of:
  All C(H,H) groups
2. Restrained distances
 O1-H1A
 0.85 with sigma of 0.02
 O2-H2A
 0.85 with sigma of 0.02
 O2-H2B
 0.85 with sigma of 0.02
 O3-H3A
 0.85 with sigma of 0.02
 O3-H3B
 0.85 with sigma of 0.02
 H3A-H3B
 1.42 with sigma of 0.02
3. Uiso/Uaniso restraints and constraints
Uanis(O4) = Uanis(O0AA)
4. Others
 Sof(O4)=1-FVAR(1)
 Sof(O0AA)=FVAR(1)
5.a Aromatic/amide H refined with riding coordinates:
 C1(H1), C6(H6)
;
_olex2_submission_special_instructions 'No special instructions were received'

loop_
_space_group_symop_operation_xyz
'x, y, z'
'-x, y, -z+1/2'
'x+1/2, y+1/2, z'
'-x+1/2, y+1/2, -z+1/2'
'-x, -y, -z'
'x, -y, z-1/2'
'-x+1/2, -y+1/2, -z'
'x+1/2, -y+1/2, z-1/2'

loop_
_atom_site_label
_atom_site_type_symbol
_atom_site_fract_x
_atom_site_fract_y
_atom_site_fract_z
_atom_site_U_iso_or_equiv
_atom_site_adp_type
_atom_site_occupancy
_atom_site_site_symmetry_order
_atom_site_calc_flag
_atom_site_refinement_flags_posn
_atom_site_refinement_flags_occupancy
_atom_site_disorder_assembly
_atom_site_disorder_group
Zn1 Zn 0.14020(3) -0.03621(4) 0.28704(3) 0.03706(17) Uani 1 1 d . . . .
Zn2 Zn 0.14291(3) 0.54308(4) -0.16476(3) 0.03614(16) Uani 1 1 d . . . .
Zn3 Zn 0.03228(3) 0.25231(4) 0.00647(3) 0.03184(15) Uani 1 1 d . . . .
O1 O 0.2524(3) -0.0505(4) 0.3422(4) 0.0832(15) Uani 1 1 d D . . .
O2 O -0.0783(3) 0.2587(3) -0.0427(3) 0.0660(12) Uani 1 1 d D . . .
O3 O 0.2507(3) 0.5880(6) -0.1106(4) 0.1034(19) Uani 1 1 d D . . .
O0AA O 0.2693(6) 0.3743(12) -0.0062(7) 0.205(6) Uani 0.712(11) 1 d . P A 1
O4 O 0.2785(18) 0.285(3) -0.0534(19) 0.205(6) Uani 0.288(11) 1 d . P A 2
N1 N 0.0925(2) 0.3653(3) 0.2410(2) 0.0372(9) Uani 1 1 d . . . .
N2 N 0.0643(2) 0.2993(3) 0.1227(2) 0.0345(9) Uani 1 1 d . . . .
N3 N 0.1352(3) 0.2644(3) 0.3839(2) 0.0521(12) Uani 1 1 d . . . .
N4 N 0.1568(3) 0.1945(4) 0.4431(3) 0.0644(15) Uani 1 1 d . . . .
N5 N 0.1562(3) 0.0988(3) 0.4177(2) 0.0605(14) Uani 1 1 d . . . .
N6 N 0.1326(3) 0.1024(3) 0.3395(2) 0.0443(11) Uani 1 1 d . . . .
N7 N 0.1033(2) 0.0172(3) 0.1773(2) 0.0315(9) Uani 1 1 d . . . .
N8 N 0.1011(2) -0.0483(3) 0.1198(2) 0.0366(9) Uani 1 1 d . . . .
N9 N 0.0821(2) 0.0055(3) 0.0567(2) 0.0411(10) Uani 1 1 d . . . .
N10 N 0.0719(2) 0.1081(3) 0.0701(2) 0.0360(9) Uani 1 1 d . . . .
N11 N 0.0558(2) 0.2070(3) -0.0871(2) 0.0355(9) Uani 1 1 d . . . .
N12 N 0.0920(2) 0.1400(3) -0.1716(2) 0.0380(10) Uani 1 1 d . . . .
N13 N 0.1647(3) 0.2369(3) -0.2492(3) 0.0482(11) Uani 1 1 d . . . .
N14 N 0.1968(3) 0.3064(4) -0.2775(3) 0.0560(13) Uani 1 1 d . . . .
N15 N 0.1896(3) 0.4025(4) -0.2571(2) 0.0504(12) Uani 1 1 d . . . .
N16 N 0.1518(2) 0.3991(3) -0.2147(2) 0.0386(10) Uani 1 1 d . . . .
N17 N 0.1067(2) 0.4867(3) -0.0918(2) 0.0307(9) Uani 1 1 d . . . .
N18 N 0.1060(2) 0.5503(3) -0.0352(2) 0.0371(10) Uani 1 1 d . . . .
N19 N 0.0845(2) 0.4954(3) 0.0073(2) 0.0387(10) Uani 1 1 d . . . .
N20 N 0.0711(2) 0.3945(3) -0.0197(2) 0.0343(9) Uani 1 1 d . . . .
C1 C 0.0720(3) 0.3860(3) 0.1659(3) 0.0374(11) Uani 1 1 d . . . .
H1 H 0.063945 0.454430 0.145542 0.045 Uiso 1 1 calc R . . .
C2 C 0.0982(3) 0.2560(3) 0.2467(3) 0.0337(11) Uani 1 1 d . . . .
C3 C 0.0815(3) 0.2159(3) 0.1751(3) 0.0317(10) Uani 1 1 d . . . .
C4 C 0.1212(3) 0.2063(3) 0.3222(3) 0.0405(12) Uani 1 1 d . . . .
C5 C 0.0850(3) 0.1132(3) 0.1438(3) 0.0312(10) Uani 1 1 d . . . .
C6 C 0.0644(3) 0.1203(3) -0.1217(3) 0.0385(12) Uani 1 1 d . . . .
H6 H 0.052451 0.052451 -0.112116 0.046 Uiso 1 1 calc R . . .
C7 C 0.1029(3) 0.2491(3) -0.1684(3) 0.0325(10) Uani 1 1 d . . . .
C8 C 0.0802(3) 0.2890(3) -0.1169(3) 0.0319(10) Uani 1 1 d . . . .
C9 C 0.1378(3) 0.2964(3) -0.2108(3) 0.0359(11) Uani 1 1 d . . . .
C10 C 0.0857(2) 0.3909(3) -0.0799(2) 0.0295(10) Uani 1 1 d . . . .
H2A H -0.098(3) 0.216(3) -0.083(2) 0.044 Uiso 1 1 d DR . . .
H2B H -0.087(3) 0.3268(17) -0.045(3) 0.044 Uiso 1 1 d DR . . .
H3A H 0.263(6) 0.629(8) -0.071(5) 0.24(7) Uiso 1 1 d D . . .
H3B H 0.287(5) 0.554(13) -0.109(9) 0.45(13) Uiso 1 1 d D . . .
H1A H 0.279(7) -0.027(10) 0.389(3) 0.28(9) Uiso 1 1 d D . . .
H1B H 0.281(4) -0.008(6) 0.318(5) 0.12(3) Uiso 1 1 d . . . .

loop_
_atom_site_aniso_label
_atom_site_aniso_U_11
_atom_site_aniso_U_22
_atom_site_aniso_U_33
_atom_site_aniso_U_23
_atom_site_aniso_U_13
_atom_site_aniso_U_12
Zn1 0.0514(4) 0.0310(3) 0.0340(3) 0.0078(2) 0.0240(3) -0.0018(3)
Zn2 0.0518(4) 0.0306(3) 0.0319(3) 0.0048(2) 0.0243(3) -0.0023(3)
Zn3 0.0446(3) 0.0265(3) 0.0285(3) 0.0016(2) 0.0204(3) -0.0003(2)
O1 0.065(3) 0.092(4) 0.088(4) 0.014(3) 0.032(3) -0.013(3)
O2 0.072(3) 0.046(2) 0.074(3) -0.022(2) 0.029(3) 0.000(2)
O3 0.069(3) 0.140(5) 0.101(4) -0.047(4) 0.039(3) -0.017(3)
O0AA 0.149(9) 0.239(16) 0.153(11) 0.005(9) 0.007(8) 0.034(10)
O4 0.149(9) 0.239(16) 0.153(11) 0.005(9) 0.007(8) 0.034(10)
N1 0.059(3) 0.0235(19) 0.033(2) 0.0012(17) 0.024(2) 0.0025(18)
N2 0.051(3) 0.0211(18) 0.031(2) -0.0004(16) 0.0177(19) -0.0010(17)
N3 0.098(4) 0.035(2) 0.037(2) -0.008(2) 0.042(3) -0.011(2)
N4 0.119(5) 0.048(3) 0.036(3) -0.007(2) 0.043(3) -0.017(3)
N5 0.110(4) 0.042(3) 0.034(2) 0.002(2) 0.037(3) -0.012(3)
N6 0.079(3) 0.031(2) 0.025(2) 0.0008(18) 0.025(2) -0.007(2)
N7 0.049(3) 0.0226(19) 0.027(2) -0.0003(16) 0.0216(19) -0.0017(17)
N8 0.051(3) 0.025(2) 0.036(2) -0.0019(18) 0.022(2) 0.0045(18)
N9 0.061(3) 0.032(2) 0.035(2) -0.0028(19) 0.026(2) 0.007(2)
N10 0.055(3) 0.027(2) 0.029(2) 0.0001(17) 0.023(2) 0.0029(18)
N11 0.053(3) 0.0219(18) 0.044(2) -0.0006(17) 0.033(2) 0.0013(17)
N12 0.059(3) 0.0223(18) 0.044(2) -0.0027(18) 0.034(2) -0.0010(18)
N13 0.074(3) 0.039(2) 0.047(3) -0.002(2) 0.042(3) 0.011(2)
N14 0.075(4) 0.065(3) 0.049(3) 0.002(2) 0.046(3) 0.011(3)
N15 0.071(3) 0.050(3) 0.049(3) 0.010(2) 0.044(3) 0.003(2)
N16 0.056(3) 0.032(2) 0.041(2) 0.0045(19) 0.034(2) 0.0023(19)
N17 0.048(2) 0.0216(18) 0.029(2) 0.0019(15) 0.0230(19) 0.0031(17)
N18 0.061(3) 0.0249(19) 0.036(2) -0.0036(17) 0.031(2) 0.0003(18)
N19 0.063(3) 0.027(2) 0.036(2) -0.0065(18) 0.031(2) -0.0032(19)
N20 0.056(3) 0.0228(18) 0.033(2) -0.0003(17) 0.029(2) 0.0012(18)
C1 0.053(3) 0.025(2) 0.035(3) 0.007(2) 0.021(2) 0.004(2)
C2 0.054(3) 0.020(2) 0.035(3) 0.0009(19) 0.027(2) -0.001(2)
C3 0.043(3) 0.026(2) 0.029(2) 0.0004(19) 0.019(2) -0.001(2)
C4 0.071(4) 0.026(2) 0.032(3) -0.004(2) 0.030(3) -0.004(2)
C5 0.044(3) 0.026(2) 0.029(2) -0.004(2) 0.020(2) -0.003(2)
C6 0.052(3) 0.022(2) 0.055(3) 0.002(2) 0.036(3) 0.004(2)
C7 0.053(3) 0.018(2) 0.033(2) -0.0008(19) 0.026(2) 0.000(2)
C8 0.046(3) 0.021(2) 0.033(3) 0.0029(19) 0.021(2) 0.002(2)
C9 0.052(3) 0.030(2) 0.031(3) 0.003(2) 0.023(2) 0.008(2)
C10 0.040(3) 0.022(2) 0.030(2) -0.0004(19) 0.019(2) 0.0024(19)

loop_
_atom_type_symbol
_atom_type_description
_atom_type_scat_dispersion_real
_atom_type_scat_dispersion_imag
_atom_type_scat_source
C C 0.0033 0.0016 'International Tables Vol C Tables 4.2.6.8 and 6.1.1.4'
H H 0.0000 0.0000 'International Tables Vol C Tables 4.2.6.8 and 6.1.1.4'
N N 0.0061 0.0033 'International Tables Vol C Tables 4.2.6.8 and 6.1.1.4'
O O 0.0106 0.0060 'International Tables Vol C Tables 4.2.6.8 and 6.1.1.4'
Zn Zn 0.2839 1.4301 'International Tables Vol C Tables 4.2.6.8 and 6.1.1.4'

loop_
_geom_angle_atom_site_label_1
_geom_angle_atom_site_label_2
_geom_angle_atom_site_label_3
_geom_angle
_geom_angle_site_symmetry_1
_geom_angle_site_symmetry_3
O1 Zn1 N6 97.8(2) . .
N7 Zn1 O1 111.6(2) . .
N7 Zn1 N6 99.21(14) . .
N12 Zn1 O1 111.63(19) 6_556 .
N12 Zn1 N6 101.20(15) 6_556 .
N12 Zn1 N7 128.59(16) 6_556 .
O3 Zn2 N16 100.2(2) . .
N1 Zn2 O3 106.9(2) 6_565 .
N1 Zn2 N16 101.24(15) 6_565 .
N1 Zn2 N17 130.39(16) 6_565 .
N17 Zn2 O3 113.3(2) . .
N17 Zn2 N16 99.00(14) . .
O2 Zn3 N2 102.95(17) . .
O2 Zn3 N10 110.67(17) . .
O2 Zn3 N11 104.29(17) . .
O2 Zn3 N20 108.32(17) . .
N2 Zn3 N10 76.93(14) . .
N2 Zn3 N11 152.69(16) . .
N10 Zn3 N11 95.14(14) . .
N20 Zn3 N2 92.95(13) . .
N20 Zn3 N10 140.98(16) . .
N20 Zn3 N11 76.71(13) . .
Zn1 O1 H1A 123(10) . .
Zn1 O1 H1B 116(4) . .
H1A O1 H1B 94(9) . .
Zn3 O2 H2A 111(3) . .
Zn3 O2 H2B 102(3) . .
H2A O2 H2B 124(5) . .
Zn2 O3 H3A 115(8) . .
Zn2 O3 H3B 127(10) . .
H3A O3 H3B 113(4) . .
C1 N1 Zn2 130.6(3) . 6_566
C1 N1 C2 104.6(4) . .
C2 N1 Zn2 120.9(3) . 6_566
C1 N2 Zn3 141.3(3) . .
C1 N2 C3 104.1(4) . .
C3 N2 Zn3 114.6(3) . .
C4 N3 N4 105.0(4) . .
N5 N4 N3 109.9(4) . .
N4 N5 N6 109.0(4) . .
N5 N6 Zn1 116.8(3) . .
C4 N6 Zn1 138.2(3) . .
C4 N6 N5 104.0(4) . .
N8 N7 Zn1 120.8(3) . .
C5 N7 Zn1 134.2(3) . .
C5 N7 N8 104.6(3) . .
N9 N8 N7 109.7(3) . .
N8 N9 N10 108.9(3) . .
N9 N10 Zn3 138.8(3) . .
C5 N10 Zn3 114.6(3) . .
C5 N10 N9 106.3(4) . .
C6 N11 Zn3 140.4(3) . .
C6 N11 C8 104.3(3) . .
C8 N11 Zn3 114.5(3) . .
C6 N12 Zn1 127.5(3) . 6
C6 N12 C7 105.1(4) . .
C7 N12 Zn1 124.4(3) . 6
C9 N13 N14 105.1(4) . .
N15 N14 N13 109.6(4) . .
N14 N15 N16 109.1(4) . .
N15 N16 Zn2 116.3(3) . .
C9 N16 Zn2 138.1(3) . .
C9 N16 N15 105.1(4) . .
N18 N17 Zn2 120.2(3) . .
C10 N17 Zn2 134.0(3) . .
C10 N17 N18 105.6(3) . .
N19 N18 N17 109.2(3) . .
N18 N19 N20 108.8(3) . .
N19 N20 Zn3 137.3(3) . .
C10 N20 Zn3 116.2(3) . .
C10 N20 N19 106.5(3) . .
N1 C1 H1 123.0 . .
N2 C1 N1 114.0(4) . .
N2 C1 H1 123.0 . .
N1 C2 C4 119.0(4) . .
C3 C2 N1 108.4(4) . .
C3 C2 C4 132.6(4) . .
N2 C3 C5 114.6(4) . .
C2 C3 N2 108.9(4) . .
C2 C3 C5 136.1(4) . .
N3 C4 N6 112.0(4) . .
N3 C4 C2 120.5(4) . .
N6 C4 C2 127.4(4) . .
N7 C5 C3 131.4(4) . .
N10 C5 N7 110.5(4) . .
N10 C5 C3 118.0(4) . .
N11 C6 N12 113.8(4) . .
N11 C6 H6 123.1 . .
N12 C6 H6 123.1 . .
N12 C7 C9 119.7(4) . .
C8 C7 N12 107.1(4) . .
C8 C7 C9 133.0(4) . .
N11 C8 C10 114.6(4) . .
C7 C8 N11 109.6(4) . .
C7 C8 C10 135.1(4) . .
N13 C9 C7 121.4(4) . .
N16 C9 N13 111.0(4) . .
N16 C9 C7 127.5(4) . .
N17 C10 C8 132.3(4) . .
N20 C10 N17 109.8(4) . .
N20 C10 C8 117.8(4) . .

loop_
_geom_bond_atom_site_label_1
_geom_bond_atom_site_label_2
_geom_bond_distance
_geom_bond_site_symmetry_2
Zn1 O1 2.037(5) .
Zn1 N6 2.060(4) .
Zn1 N7 2.015(3) .
Zn1 N12 2.007(4) 6_556
Zn2 O3 2.030(5) .
Zn2 N1 1.997(4) 6_565
Zn2 N16 2.101(4) .
Zn2 N17 1.999(3) .
Zn3 O2 2.002(5) .
Zn3 N2 2.119(4) .
Zn3 N10 2.134(4) .
Zn3 N11 2.153(4) .
Zn3 N20 2.110(3) .
O1 H1A 0.86(2) .
O1 H1B 1.04(8) .
O2 H2A 0.875(19) .
O2 H2B 0.870(19) .
O3 H3A 0.86(2) .
O3 H3B 0.85(2) .
N1 C1 1.343(5) .
N1 C2 1.381(5) .
N2 C1 1.339(6) .
N2 C3 1.387(5) .
N3 N4 1.350(6) .
N3 C4 1.315(6) .
N4 N5 1.300(6) .
N5 N6 1.364(5) .
N6 C4 1.344(6) .
N7 N8 1.370(5) .
N7 C5 1.341(5) .
N8 N9 1.291(5) .
N9 N10 1.353(5) .
N10 C5 1.327(5) .
N11 C6 1.333(5) .
N11 C8 1.380(5) .
N12 C6 1.345(5) .
N12 C7 1.388(5) .
N13 N14 1.349(6) .
N13 C9 1.337(5) .
N14 N15 1.302(6) .
N15 N16 1.358(5) .
N16 C9 1.334(6) .
N17 N18 1.363(5) .
N17 C10 1.335(5) .
N18 N19 1.295(5) .
N19 N20 1.353(5) .
N20 C10 1.329(5) .
C1 H1 0.9300 .
C2 C3 1.364(6) .
C2 C4 1.454(6) .
C3 C5 1.443(6) .
C6 H6 0.9300 .
C7 C8 1.372(6) .
C7 C9 1.438(6) .
C8 C10 1.449(6) .

loop_
_geom_hbond_atom_site_label_D
_geom_hbond_atom_site_label_H
_geom_hbond_atom_site_label_A
_geom_hbond_distance_DH
_geom_hbond_distance_HA
_geom_hbond_distance_DA
_geom_hbond_angle_DHA
_geom_hbond_site_symmetry_A
_geom_hbond_publ_flag
O2 H2A N8 0.875(19) 2.22(3) 2.971(5) 143(4) 5 yes

loop_
_geom_torsion_atom_site_label_1
_geom_torsion_atom_site_label_2
_geom_torsion_atom_site_label_3
_geom_torsion_atom_site_label_4
_geom_torsion
_geom_torsion_site_symmetry_1
Zn1 N6 C4 N3 -168.4(4) .
Zn1 N6 C4 C2 10.0(9) .
Zn1 N7 N8 N9 -174.1(3) .
Zn1 N7 C5 N10 172.6(3) .
Zn1 N7 C5 C3 -3.7(8) .
Zn1 N12 C6 N11 161.4(3) 6
Zn1 N12 C7 C8 -162.1(3) 6
Zn1 N12 C7 C9 13.5(6) 6
Zn2 N1 C1 N2 157.1(3) 6_566
Zn2 N1 C2 C3 -159.6(3) 6_566
Zn2 N1 C2 C4 18.7(6) 6_566
Zn2 N16 C9 N13 -171.4(4) .
Zn2 N16 C9 C7 5.1(9) .
Zn2 N17 N18 N19 -176.4(3) .
Zn2 N17 C10 N20 175.6(3) .
Zn2 N17 C10 C8 -0.8(8) .
Zn3 N2 C1 N1 176.8(4) .
Zn3 N2 C3 C2 -177.5(3) .
Zn3 N2 C3 C5 8.5(5) .
Zn3 N10 C5 N7 174.6(3) .
Zn3 N10 C5 C3 -8.6(5) .
Zn3 N11 C6 N12 -168.9(4) .
Zn3 N11 C8 C7 172.0(3) .
Zn3 N11 C8 C10 0.0(5) .
Zn3 N20 C10 N17 177.5(3) .
Zn3 N20 C10 C8 -5.5(6) .
N1 C2 C3 N2 -0.6(6) .
N1 C2 C3 C5 171.6(5) .
N1 C2 C4 N3 1.1(8) .
N1 C2 C4 N6 -177.2(5) .
N2 C3 C5 N7 176.2(5) .
N2 C3 C5 N10 0.1(6) .
N3 N4 N5 N6 -0.9(7) .
N4 N3 C4 N6 0.3(7) .
N4 N3 C4 C2 -178.2(5) .
N4 N5 N6 Zn1 171.8(4) .
N4 N5 N6 C4 1.1(6) .
N5 N6 C4 N3 -0.8(6) .
N5 N6 C4 C2 177.6(5) .
N7 N8 N9 N10 0.6(5) .
N8 N7 C5 N10 0.2(5) .
N8 N7 C5 C3 -176.0(5) .
N8 N9 N10 Zn3 -172.7(4) .
N8 N9 N10 C5 -0.5(5) .
N9 N10 C5 N7 0.1(5) .
N9 N10 C5 C3 177.0(4) .
N11 C8 C10 N17 179.8(5) .
N11 C8 C10 N20 3.6(6) .
N12 C7 C8 N11 0.4(6) .
N12 C7 C8 C10 170.0(5) .
N12 C7 C9 N13 -4.5(7) .
N12 C7 C9 N16 179.4(5) .
N13 N14 N15 N16 -0.2(6) .
N14 N13 C9 N16 0.3(6) .
N14 N13 C9 C7 -176.4(5) .
N14 N15 N16 Zn2 173.6(3) .
N14 N15 N16 C9 0.4(6) .
N15 N16 C9 N13 -0.5(6) .
N15 N16 C9 C7 176.0(5) .
N17 N18 N19 N20 0.4(5) .
N18 N17 C10 N20 1.2(5) .
N18 N17 C10 C8 -175.3(5) .
N18 N19 N20 Zn3 -177.6(3) .
N18 N19 N20 C10 0.3(5) .
N19 N20 C10 N17 -0.9(5) .
N19 N20 C10 C8 176.1(4) .
C1 N1 C2 C3 0.5(5) .
C1 N1 C2 C4 178.7(4) .
C1 N2 C3 C2 0.4(5) .
C1 N2 C3 C5 -173.6(4) .
C2 N1 C1 N2 -0.2(6) .
C2 C3 C5 N7 4.3(10) .
C2 C3 C5 N10 -171.7(5) .
C3 N2 C1 N1 -0.1(6) .
C3 C2 C4 N3 178.9(5) .
C3 C2 C4 N6 0.6(10) .
C4 N3 N4 N5 0.4(7) .
C4 C2 C3 N2 -178.5(5) .
C4 C2 C3 C5 -6.3(10) .
C5 N7 N8 N9 -0.5(5) .
C6 N11 C8 C7 -0.1(5) .
C6 N11 C8 C10 -172.0(4) .
C6 N12 C7 C8 -0.6(5) .
C6 N12 C7 C9 175.0(4) .
C7 N12 C6 N11 0.6(6) .
C7 C8 C10 N17 10.6(10) .
C7 C8 C10 N20 -165.6(5) .
C8 N11 C6 N12 -0.3(6) .
C8 C7 C9 N13 169.8(5) .
C8 C7 C9 N16 -6.3(9) .
C9 N13 N14 N15 -0.1(6) .
C9 C7 C8 N11 -174.4(5) .
C9 C7 C8 C10 -4.8(10) .
C10 N17 N18 N19 -1.0(5) .
